data_1522037
loop_
_publ_author_name
'Titov, Yu.A.'
'Sych, A.M.'
'Kapshuk, A.A.'
'Yashchuk, V.P.'
'Markiv, V.Ya.'
'Belyavina, N.M.'

_publ_section_title
;
 Heteroblock perovskite-like structure of La3 Ti2 Ta O11
;
_journal_name_full 'Dopov. Nats. Akad. Nauk. Ukr.'
_journal_page_first 148
_journal_page_last 152
_journal_volume 2000
_journal_year 2000
_chemical_formula_sum 'La3 O11 Ta1.08 Ti1.92'
_chemical_name_systematic 'La3 ((Ti1.92 Ta1.08) O11)'
_space_group_IT_number 26
_symmetry_space_group_name_Hall 'P 2c -2'
_symmetry_space_group_name_H-M 'P m c 21'
_cell_angle_alpha 90
_cell_angle_beta 90
_cell_angle_gamma 90
_cell_formula_units_Z 2
_cell_length_a 3.916
_cell_length_b 20.25
_cell_length_c 5.586
_cell_volume 442.964
_citation_journal_id_ASTM DNAUFL
_cod_data_source_file Titov_DNAUFL_2000_1074.cif
_cod_data_source_block La3O11Ta1.08Ti1.92
_cod_original_cell_volume 442.9642
_cod_database_code 1522037

loop_
_symmetry_equiv_pos_as_xyz
x,y,z
-x,-y,z+1/2
-x,y,z
x,-y,z+1/2

loop_
_atom_site_label
_atom_site_type_symbol
_atom_site_fract_x
_atom_site_fract_y
_atom_site_fract_z
_atom_site_occupancy
_atom_site_U_iso_or_equiv
Ti1 Ti+3 0 0.2961 0.725 0.76 0.0
O7 O-2 0.5 0.138 0.443 1 0.0
O4 O-2 0 0.335 0.096 1 0.0
La3 La+3 0.5 0.4377 0.696 1 0.0
Ti3 Ti+3 0.5 0.0598 0.219 0.28 0.0
O9 O-2 0.5 0.279 0.841 1 0.0
O3 O-2 0 0.397 0.577 1 0.0
O5 O-2 0 0.487 0.93 1 0.0
O11 O-2 0 0.056 0.346 1 0.0
Ta1 Ta+5 0 0.2961 0.725 0.24 0.0
O1 O-2 0 0.228 0.942 1 0.0
Ta3 Ta+5 0.5 0.0598 0.219 0.72 0.0
O2 O-2 0 0.241 0.455 1 0.0
O10 O-2 0.5 0.45 0.258 1 0.0
La1 La+3 0 0.1113 0.75 1 0.0
O8 O-2 0.5 0.113 0.947 1 0.0
O6 O-2 0.5 0.009 0.508 1 0.0
La2 La+3 0.5 0.239 0.259 1 0.0
Ta2 Ta+5 0 0.433 0.195 0.12 0.0
Ti2 Ti+3 0 0.433 0.195 0.88 0.0
